data_4029019
loop_
_publ_author_name
'Su, Chicheung'
'Guang, Jie'
'Williard, Paul G.'

_publ_section_title
;
 Structures of Lithium N-Monosubstituted Anilides: Trisolvated Monomer to
 Tetrasolvated Dimer.
;
_journal_issue 3
_journal_name_full 'The Journal of organic chemistry'
_journal_page_first 1032
_journal_paper_doi 10.1021/jo402498z
_journal_volume 79
_journal_year 2014
_chemical_formula_sum 'C32 H48 Li2 N2 O4'
_chemical_formula_weight 538.60
_chemical_name_common ccs17aug12
_space_group_crystal_system monoclinic
_space_group_IT_number 14
_space_group_name_Hall '-P 2ybc'
_space_group_name_H-M_alt 'P 1 21/c 1'
_symmetry_space_group_name_Hall '-P 2ybc'
_symmetry_space_group_name_H-M 'P 1 21/c 1'
_atom_sites_solution_hydrogens geom
_cell_angle_alpha 90
_cell_angle_beta 96.352(6)
_cell_angle_gamma 90
_cell_formula_units_Z 4
_cell_length_a 18.5362(16)
_cell_length_b 14.7209(12)
_cell_length_c 11.5776(10)
_cell_measurement_temperature 296.(2)
_cell_volume 3139.8(5)
_computing_structure_refinement 'SHELXL-2013 (Sheldrick, 2013)'
_diffrn_ambient_temperature 296.(2)
_diffrn_measured_fraction_theta_full 0.996
_diffrn_measured_fraction_theta_max 0.996
_diffrn_radiation_wavelength 0.71073
_diffrn_reflns_av_R_equivalents 0.0425
_diffrn_reflns_limit_h_max 15
_diffrn_reflns_limit_h_min -15
_diffrn_reflns_limit_k_max 12
_diffrn_reflns_limit_k_min -12
_diffrn_reflns_limit_l_max 9
_diffrn_reflns_limit_l_min -9
_diffrn_reflns_number 11663
_diffrn_reflns_theta_full 17.83
_diffrn_reflns_theta_max 17.83
_diffrn_reflns_theta_min 2.21
_exptl_absorpt_coefficient_mu 0.073
_exptl_absorpt_correction_T_max 0.98
_exptl_absorpt_correction_T_min 0.97
_exptl_absorpt_process_details
;
;
_exptl_crystal_colour 'clear colourless'
_exptl_crystal_density_diffrn 1.139
_exptl_crystal_density_method 'not measured'
_exptl_crystal_description chunk
_exptl_crystal_F_000 1168
_exptl_crystal_size_max 0.350
_exptl_crystal_size_mid 0.300
_exptl_crystal_size_min 0.300
_refine_diff_density_max 0.219
_refine_diff_density_min -0.163
_refine_ls_extinction_method none
_refine_ls_goodness_of_fit_ref 1.086
_refine_ls_hydrogen_treatment constr
_refine_ls_matrix_type full
_refine_ls_number_parameters 356
_refine_ls_number_reflns 2083
_refine_ls_number_restraints 0
_refine_ls_restrained_S_all 1.086
_refine_ls_R_factor_all 0.0665
_refine_ls_R_factor_gt 0.0566
_refine_ls_shift/su_max 0.000
_refine_ls_shift/su_mean 0.000
_refine_ls_structure_factor_coef Fsqd
_refine_ls_weighting_details 'w=1/[\s^2^(Fo^2^)+(0.0966P)^2^+3.8902P] where P=(Fo^2^+2Fc^2^)/3'
_refine_ls_weighting_scheme calc
_refine_ls_wR_factor_gt 0.1629
_refine_ls_wR_factor_ref 0.1733
_reflns_number_gt 1749
_reflns_number_total 2083
_reflns_threshold_expression 'I > 2\s(I)'
_cod_data_source_file jo402498z_si_002.cif
_cod_data_source_block 958138
_cod_database_code 4029019

loop_
_space_group_symop_operation_xyz
'x, y, z'
'-x, y+1/2, -z+1/2'
'-x, -y, -z'
'x, -y-1/2, z-1/2'

loop_
_atom_site_type_symbol
_atom_site_label
_atom_site_fract_x
_atom_site_fract_y
_atom_site_fract_z
_atom_site_U_iso_or_equiv
_atom_site_adp_type
_atom_site_calc_flag
_atom_site_refinement_flags_adp
_atom_site_refinement_flags_posn
_atom_site_occupancy
C C1 1.0291(3) 0.9722(4) 0.7765(4) 0.0576(16) Uani d . . 1
H H1A 1.0392 0.9084 0.7645 0.069 Uiso calc U R 1
H H1B 1.0745 1.003 0.8007 0.069 Uiso calc U R 1
C C2 0.9925(4) 1.0140(4) 0.6651(5) 0.0742(19) Uani d . . 1
H H2A 1.0091 1.0758 0.6553 0.089 Uiso calc U R 1
H H2B 1.0015 0.9783 0.5977 0.089 Uiso calc U R 1
C C3 0.9149(4) 1.0119(3) 0.6837(6) 0.0528(16) Uani d . . 1
C C4 0.8520(6) 1.0275(4) 0.6134(5) 0.078(2) Uani d . . 1
H H4 0.854 1.0377 0.5346 0.094 Uiso calc U R 1
C C5 0.7857(5) 1.0285(4) 0.6564(9) 0.085(2) Uani d . . 1
H H5 0.7434 1.0402 0.6077 0.102 Uiso calc U R 1
C C6 0.7831(4) 1.0119(4) 0.7728(9) 0.0718(18) Uani d . . 1
H H6 0.7385 1.0117 0.8026 0.086 Uiso calc U R 1
C C7 0.8451(4) 0.9957(3) 0.8454(5) 0.0532(15) Uani d . . 1
H H7 0.842 0.9846 0.9237 0.064 Uiso calc U R 1
C C8 0.9124(4) 0.9955(3) 0.8043(5) 0.0394(14) Uani d . . 1
C C9 1.1262(4) 0.7905(4) 0.9567(5) 0.0789(19) Uani d . . 1
H H9A 1.139 0.8396 0.907 0.095 Uiso calc U R 1
H H9B 1.1085 0.7397 0.9083 0.095 Uiso calc U R 1
C C10 1.1909(3) 0.7626(4) 1.0395(6) 0.086(2) Uani d . . 1
H H10A 1.2144 0.7096 1.011 0.103 Uiso calc U R 1
H H10B 1.226 0.8116 1.0508 0.103 Uiso calc U R 1
C C11 1.1595(4) 0.7416(5) 1.1501(6) 0.097(2) Uani d . . 1
H H11A 1.1638 0.6773 1.1676 0.116 Uiso calc U R 1
H H11B 1.1847 0.7754 1.2143 0.116 Uiso calc U R 1
C C12 1.0850(4) 0.7678(4) 1.1320(5) 0.0752(19) Uani d . . 1
H H12A 1.0544 0.7142 1.1263 0.09 Uiso calc U R 1
H H12B 1.0727 0.804 1.1971 0.09 Uiso calc U R 1
C C13 0.8823(4) 0.7987(5) 1.1384(5) 0.0801(19) Uani d . . 1
H H13A 0.8552 0.8461 1.1728 0.096 Uiso calc U R 1
H H13B 0.919 0.7754 1.1971 0.096 Uiso calc U R 1
C C14 0.8332(4) 0.7251(5) 1.0919(7) 0.100(2) Uani d . . 1
H H14A 0.784 0.7475 1.074 0.121 Uiso calc U R 1
H H14B 0.8329 0.6759 1.1476 0.121 Uiso calc U R 1
C C15 0.8632(4) 0.6939(5) 0.9842(6) 0.093(2) Uani d . . 1
H H15A 0.8978 0.645 1.0011 0.112 Uiso calc U R 1
H H15B 0.8248 0.6733 0.9264 0.112 Uiso calc U R 1
C C16 0.8983(3) 0.7740(4) 0.9448(5) 0.0696(17) Uani d . . 1
H H16A 0.9425 0.7572 0.9124 0.084 Uiso calc U R 1
H H16B 0.8664 0.8045 0.885 0.084 Uiso calc U R 1
C C17 0.4861(3) 0.0828(4) 0.7838(5) 0.0599(16) Uani d . . 1
H H17A 0.5348 0.0597 0.7799 0.072 Uiso calc U R 1
H H17B 0.4886 0.1485 0.7902 0.072 Uiso calc U R 1
C C18 0.4372(3) 0.0559(4) 0.6760(5) 0.0603(16) Uani d . . 1
H H18A 0.4327 0.1044 0.619 0.072 Uiso calc U R 1
H H18B 0.4545 0.0014 0.6409 0.072 Uiso calc U R 1
C C19 0.3682(3) 0.0395(3) 0.7251(6) 0.0572(16) Uani d . . 1
C C20 0.2995(3) 0.0276(4) 0.6700(5) 0.0627(16) Uiso d . . 1
H H20 0.2908 0.0352 0.5899 0.075 Uiso calc U R 1
C C21 0.2443(4) 0.0046(4) 0.7321(7) 0.085(2) Uani d . . 1
H H21 0.1978 -0.0038 0.6949 0.102 Uiso calc U R 1
C C22 0.2581(4) -0.0063(4) 0.8536(7) 0.0759(19) Uani d . . 1
H H22 0.2202 -0.0217 0.8962 0.091 Uiso calc U R 1
C C23 0.3268(4) 0.0056(4) 0.9100(5) 0.0655(17) Uani d . . 1
H H23 0.3353 -0.0027 0.99 0.079 Uiso calc U R 1
C C24 0.3845(4) 0.0305(3) 0.8461(5) 0.0456(14) Uani d . . 1
C C25 0.5764(4) 0.2416(5) 0.9887(5) 0.085(2) Uani d . . 1
H H25A 0.5331 0.2624 0.9415 0.102 Uiso calc U R 1
H H25B 0.6077 0.2121 0.9382 0.102 Uiso calc U R 1
C C26 0.6145(3) 0.3194(4) 1.0483(6) 0.0791(19) Uani d . . 1
H H26A 0.5809 0.3675 1.0629 0.095 Uiso calc U R 1
H H26B 0.6513 0.3437 1.0035 0.095 Uiso calc U R 1
C C27 0.6477(3) 0.2777(5) 1.1587(5) 0.0773(19) Uani d . . 1
H H27A 0.6957 0.2543 1.1502 0.093 Uiso calc U R 1
H H27B 0.6514 0.3217 1.2215 0.093 Uiso calc U R 1
C C28 0.5979(4) 0.2038(4) 1.1811(5) 0.0746(18) Uani d . . 1
H H28A 0.625 0.1516 1.2133 0.09 Uiso calc U R 1
H H28B 0.5652 0.2234 1.236 0.09 Uiso calc U R 1
C C29 0.4100(3) 0.1113(4) 1.2755(5) 0.0741(18) Uani d . . 1
H H29A 0.4572 0.1179 1.3201 0.089 Uiso calc U R 1
H H29B 0.3899 0.0528 1.2939 0.089 Uiso calc U R 1
C C30 0.3606(4) 0.1860(5) 1.3048(6) 0.088(2) Uani d . . 1
H H30A 0.3287 0.1659 1.3607 0.106 Uiso calc U R 1
H H30B 0.388 0.2383 1.3361 0.106 Uiso calc U R 1
C C31 0.3191(3) 0.2076(4) 1.1915(7) 0.089(2) Uani d . . 1
H H31A 0.3032 0.2704 1.1886 0.106 Uiso calc U R 1
H H31B 0.277 0.1684 1.1764 0.106 Uiso calc U R 1
C C32 0.3731(4) 0.1902(4) 1.1067(5) 0.0805(19) Uani d . . 1
H H32A 0.3487 0.1738 1.0312 0.097 Uiso calc U R 1
H H32B 0.4026 0.2437 1.0981 0.097 Uiso calc U R 1
Li Li1 0.9972(4) 0.9144(5) 1.0175(6) 0.044(2) Uani d . . 1
Li Li2 0.4928(4) 0.0745(5) 1.0541(7) 0.052(2) Uani d . . 1
N N1 0.9788(3) 0.9824(2) 0.8651(3) 0.0389(11) Uani d . . 1
N N2 0.4553(3) 0.0440(3) 0.8860(4) 0.0539(13) Uani d . . 1
O O1 1.07305(18) 0.8192(2) 1.0277(3) 0.0541(10) Uani d . . 1
O O2 0.91491(18) 0.8332(2) 1.0425(3) 0.0562(10) Uani d . . 1
O O3 0.55780(18) 0.1806(2) 1.0726(3) 0.0598(11) Uani d . . 1
O O4 0.41686(18) 0.1168(3) 1.1552(3) 0.0649(11) Uani d . . 1

loop_
_atom_site_aniso_label
_atom_site_aniso_U_11
_atom_site_aniso_U_22
_atom_site_aniso_U_33
_atom_site_aniso_U_12
_atom_site_aniso_U_13
_atom_site_aniso_U_23
C1 0.074(4) 0.068(4) 0.031(3) -0.002(3) 0.011(4) -0.001(3)
C2 0.117(6) 0.080(5) 0.029(4) -0.005(4) 0.019(4) 0.002(3)
C3 0.080(6) 0.051(4) 0.025(5) 0.001(3) -0.009(4) -0.001(3)
C4 0.129(7) 0.057(4) 0.041(4) 0.018(4) -0.024(6) -0.011(3)
C5 0.097(7) 0.056(4) 0.090(7) 0.023(4) -0.046(5) -0.018(4)
C6 0.066(6) 0.047(4) 0.097(7) 0.002(3) -0.017(5) -0.014(4)
C7 0.060(5) 0.044(4) 0.055(4) -0.004(3) 0.004(5) -0.002(3)
C8 0.060(5) 0.025(3) 0.032(5) -0.003(3) -0.003(4) -0.005(2)
C9 0.108(5) 0.078(5) 0.055(4) 0.017(4) 0.026(5) 0.004(4)
C10 0.077(5) 0.074(5) 0.111(6) 0.017(4) 0.034(5) 0.005(4)
C11 0.088(6) 0.131(7) 0.073(5) 0.026(5) 0.015(4) 0.037(4)
C12 0.091(6) 0.079(5) 0.059(5) 0.020(4) 0.020(3) 0.028(4)
C13 0.101(5) 0.087(5) 0.060(4) -0.015(4) 0.044(4) 0.006(4)
C14 0.102(5) 0.075(5) 0.133(7) -0.034(4) 0.051(5) 0.004(5)
C15 0.129(6) 0.080(5) 0.070(5) -0.025(5) 0.010(4) 0.000(4)
C16 0.095(4) 0.056(4) 0.057(4) -0.024(4) 0.008(3) -0.001(4)
C17 0.085(4) 0.047(4) 0.051(4) 0.001(3) 0.025(4) 0.008(3)
C18 0.079(4) 0.047(4) 0.055(4) 0.004(3) 0.009(4) 0.003(3)
C19 0.066(5) 0.039(4) 0.065(5) 0.007(3) 0.001(4) -0.006(3)
C21 0.086(5) 0.074(5) 0.087(6) 0.007(4) -0.025(4) -0.021(4)
C22 0.056(5) 0.073(5) 0.101(6) -0.013(3) 0.017(4) -0.017(4)
C23 0.073(5) 0.061(4) 0.067(4) -0.006(3) 0.025(5) -0.005(3)
C24 0.068(5) 0.035(3) 0.033(4) 0.004(3) 0.002(4) -0.005(3)
C25 0.109(5) 0.085(5) 0.059(4) -0.028(4) -0.003(4) 0.014(4)
C26 0.079(4) 0.067(5) 0.091(5) -0.019(4) 0.009(4) 0.010(4)
C27 0.069(4) 0.093(5) 0.070(5) -0.025(4) 0.006(4) -0.004(4)
C28 0.109(5) 0.074(5) 0.039(4) -0.011(4) -0.001(4) -0.008(3)
C29 0.067(4) 0.100(5) 0.055(5) 0.008(4) 0.005(3) -0.009(4)
C30 0.088(5) 0.086(5) 0.097(6) 0.002(4) 0.038(5) -0.023(4)
C31 0.073(5) 0.057(4) 0.136(7) 0.006(3) 0.014(5) -0.003(4)
C32 0.111(5) 0.050(4) 0.081(5) 0.006(4) 0.013(5) 0.007(4)
Li1 0.057(5) 0.042(5) 0.031(5) -0.004(4) 0.002(4) 0.002(4)
Li2 0.073(6) 0.036(5) 0.048(5) -0.005(4) 0.002(5) -0.006(4)
N1 0.053(3) 0.045(3) 0.020(2) -0.004(2) 0.008(3) -0.003(2)
N2 0.060(4) 0.052(3) 0.047(3) -0.003(2) -0.003(3) -0.003(2)
O1 0.070(2) 0.056(2) 0.038(2) 0.0088(19) 0.010(2) 0.006(2)
O2 0.079(2) 0.057(2) 0.035(2) -0.0221(19) 0.013(2) -0.005(2)
O3 0.080(3) 0.054(3) 0.045(2) -0.018(2) 0.004(2) 0.002(2)
O4 0.077(3) 0.064(3) 0.055(3) 0.011(2) 0.016(2) 0.000(2)

loop_
_atom_type_symbol
_atom_type_description
_atom_type_scat_dispersion_real
_atom_type_scat_dispersion_imag
_atom_type_scat_source
C C 0.0033 0.0016 'International Tables Vol C Tables 4.2.6.8 and 6.1.1.4'
H H 0.0000 0.0000 'International Tables Vol C Tables 4.2.6.8 and 6.1.1.4'
N N 0.0061 0.0033 'International Tables Vol C Tables 4.2.6.8 and 6.1.1.4'
O O 0.0106 0.0060 'International Tables Vol C Tables 4.2.6.8 and 6.1.1.4'
Li Li -0.0003 0.0001 'International Tables Vol C Tables 4.2.6.8 and 6.1.1.4'

loop_
_geom_angle_atom_site_label_1
_geom_angle_atom_site_label_2
_geom_angle_atom_site_label_3
_geom_angle_site_symmetry_1
_geom_angle_site_symmetry_3
_geom_angle
N1 C1 C2 . . 107.1(4)
N1 C1 H1A . . 110.3
C2 C1 H1A . . 110.3
N1 C1 H1B . . 110.3
C2 C1 H1B . . 110.3
H1A C1 H1B . . 108.6
C3 C2 C1 . . 102.6(4)
C3 C2 H2A . . 111.3
C1 C2 H2A . . 111.3
C3 C2 H2B . . 111.3
C1 C2 H2B . . 111.3
H2A C2 H2B . . 109.2
C4 C3 C8 . . 119.6(6)
C4 C3 C2 . . 133.7(7)
C8 C3 C2 . . 106.5(5)
C3 C4 C5 . . 121.6(6)
C3 C4 H4 . . 119.2
C5 C4 H4 . . 119.2
C6 C5 C4 . . 118.8(6)
C6 C5 H5 . . 120.6
C4 C5 H5 . . 120.6
C7 C6 C5 . . 121.0(6)
C7 C6 H6 . . 119.5
C5 C6 H6 . . 119.5
C6 C7 C8 . . 121.2(6)
C6 C7 H7 . . 119.4
C8 C7 H7 . . 119.4
N1 C8 C7 . . 128.3(6)
N1 C8 C3 . . 113.9(5)
C7 C8 C3 . . 117.8(6)
O1 C9 C10 . . 105.5(4)
O1 C9 H9A . . 110.6
C10 C9 H9A . . 110.6
O1 C9 H9B . . 110.6
C10 C9 H9B . . 110.6
H9A C9 H9B . . 108.8
C11 C10 C9 . . 104.1(5)
C11 C10 H10A . . 110.9
C9 C10 H10A . . 110.9
C11 C10 H10B . . 110.9
C9 C10 H10B . . 110.9
H10A C10 H10B . . 108.9
C12 C11 C10 . . 106.2(5)
C12 C11 H11A . . 110.5
C10 C11 H11A . . 110.5
C12 C11 H11B . . 110.5
C10 C11 H11B . . 110.5
H11A C11 H11B . . 108.7
O1 C12 C11 . . 109.0(5)
O1 C12 H12A . . 109.9
C11 C12 H12A . . 109.9
O1 C12 H12B . . 109.9
C11 C12 H12B . . 109.9
H12A C12 H12B . . 108.3
O2 C13 C14 . . 106.1(5)
O2 C13 H13A . . 110.5
C14 C13 H13A . . 110.5
O2 C13 H13B . . 110.5
C14 C13 H13B . . 110.5
H13A C13 H13B . . 108.7
C13 C14 C15 . . 104.9(5)
C13 C14 H14A . . 110.8
C15 C14 H14A . . 110.8
C13 C14 H14B . . 110.8
C15 C14 H14B . . 110.8
H14A C14 H14B . . 108.8
C16 C15 C14 . . 103.6(5)
C16 C15 H15A . . 111.0
C14 C15 H15A . . 111.0
C16 C15 H15B . . 111.0
C14 C15 H15B . . 111.0
H15A C15 H15B . . 109.0
O2 C16 C15 . . 108.2(4)
O2 C16 H16A . . 110.1
C15 C16 H16A . . 110.1
O2 C16 H16B . . 110.1
C15 C16 H16B . . 110.1
H16A C16 H16B . . 108.4
N2 C17 C18 . . 108.0(4)
N2 C17 H17A . . 110.1
C18 C17 H17A . . 110.1
N2 C17 H17B . . 110.1
C18 C17 H17B . . 110.1
H17A C17 H17B . . 108.4
C19 C18 C17 . . 101.0(4)
C19 C18 H18A . . 111.6
C17 C18 H18A . . 111.6
C19 C18 H18B . . 111.6
C17 C18 H18B . . 111.6
H18A C18 H18B . . 109.4
C20 C19 C24 . . 122.6(6)
C20 C19 C18 . . 129.9(6)
C24 C19 C18 . . 107.3(5)
C21 C20 C19 . . 120.0(6)
C21 C20 H20 . . 120.0
C19 C20 H20 . . 120.0
C20 C21 C22 . . 119.6(6)
C20 C21 H21 . . 120.2
C22 C21 H21 . . 120.2
C23 C22 C21 . . 120.9(6)
C23 C22 H22 . . 119.5
C21 C22 H22 . . 119.5
C22 C23 C24 . . 119.9(6)
C22 C23 H23 . . 120.0
C24 C23 H23 . . 120.0
N2 C24 C19 . . 114.8(5)
N2 C24 C23 . . 128.2(5)
C19 C24 C23 . . 116.9(6)
O3 C25 C26 . . 108.4(5)
O3 C25 H25A . . 110.0
C26 C25 H25A . . 110.0
O3 C25 H25B . . 110.0
C26 C25 H25B . . 110.0
H25A C25 H25B . . 108.4
C25 C26 C27 . . 102.3(5)
C25 C26 H26A . . 111.3
C27 C26 H26A . . 111.3
C25 C26 H26B . . 111.3
C27 C26 H26B . . 111.3
H26A C26 H26B . . 109.2
C28 C27 C26 . . 104.4(5)
C28 C27 H27A . . 110.9
C26 C27 H27A . . 110.9
C28 C27 H27B . . 110.9
C26 C27 H27B . . 110.9
H27A C27 H27B . . 108.9
O3 C28 C27 . . 107.3(4)
O3 C28 H28A . . 110.2
C27 C28 H28A . . 110.2
O3 C28 H28B . . 110.2
C27 C28 H28B . . 110.2
H28A C28 H28B . . 108.5
O4 C29 C30 . . 107.8(5)
O4 C29 H29A . . 110.2
C30 C29 H29A . . 110.2
O4 C29 H29B . . 110.2
C30 C29 H29B . . 110.2
H29A C29 H29B . . 108.5
C31 C30 C29 . . 103.2(5)
C31 C30 H30A . . 111.1
C29 C30 H30A . . 111.1
C31 C30 H30B . . 111.1
C29 C30 H30B . . 111.1
H30A C30 H30B . . 109.1
C30 C31 C32 . . 102.9(5)
C30 C31 H31A . . 111.2
C32 C31 H31A . . 111.2
C30 C31 H31B . . 111.2
C32 C31 H31B . . 111.2
H31A C31 H31B . . 109.1
O4 C32 C31 . . 105.2(5)
O4 C32 H32A . . 110.7
C31 C32 H32A . . 110.7
O4 C32 H32B . . 110.7
C31 C32 H32B . . 110.7
H32A C32 H32B . . 108.8
O1 Li1 O2 . . 96.8(4)
O1 Li1 N1 . . 116.9(4)
O2 Li1 N1 . . 111.5(4)
O1 Li1 N1 . 3_777 112.6(4)
O2 Li1 N1 . 3_777 117.5(4)
N1 Li1 N1 . 3_777 102.3(4)
O1 Li1 Li1 . 3_777 131.8(5)
O2 Li1 Li1 . 3_777 131.4(5)
N1 Li1 Li1 . 3_777 51.7(3)
N1 Li1 Li1 3_777 3_777 50.6(3)
O3 Li2 O4 . . 98.6(4)
O3 Li2 N2 . . 114.7(4)
O4 Li2 N2 . . 115.7(4)
O3 Li2 N2 . 3_657 112.0(4)
O4 Li2 N2 . 3_657 113.0(4)
N2 Li2 N2 . 3_657 103.3(4)
O3 Li2 Li2 . 3_657 129.6(6)
O4 Li2 Li2 . 3_657 131.6(6)
N2 Li2 Li2 . 3_657 52.2(3)
N2 Li2 Li2 3_657 3_657 51.1(3)
C8 N1 C1 . . 105.1(4)
C8 N1 Li1 . . 125.2(4)
C1 N1 Li1 . . 120.0(4)
C8 N1 Li1 . 3_777 110.7(4)
C1 N1 Li1 . 3_777 115.5(4)
Li1 N1 Li1 . 3_777 77.7(4)
C24 N2 C17 . . 103.2(4)
C24 N2 Li2 . . 124.8(4)
C17 N2 Li2 . . 123.7(4)
C24 N2 Li2 . 3_657 112.7(4)
C17 N2 Li2 . 3_657 112.7(4)
Li2 N2 Li2 . 3_657 76.7(4)
C9 O1 C12 . . 106.3(4)
C9 O1 Li1 . . 135.4(4)
C12 O1 Li1 . . 118.1(4)
C13 O2 C16 . . 109.1(4)
C13 O2 Li1 . . 137.1(4)
C16 O2 Li1 . . 110.6(4)
C25 O3 C28 . . 108.3(4)
C25 O3 Li2 . . 129.1(4)
C28 O3 Li2 . . 122.5(4)
C29 O4 C32 . . 108.7(4)
C29 O4 Li2 . . 134.0(4)
C32 O4 Li2 . . 114.0(4)

loop_
_geom_bond_atom_site_label_1
_geom_bond_atom_site_label_2
_geom_bond_site_symmetry_2
_geom_bond_distance
C1 N1 . 1.469(6)
C1 C2 . 1.519(7)
C1 H1A . 0.97
C1 H1B . 0.97
C2 C3 . 1.478(8)
C2 H2A . 0.97
C2 H2B . 0.97
C3 C4 . 1.366(8)
C3 C8 . 1.423(7)
C4 C5 . 1.376(9)
C4 H4 . 0.93
C5 C6 . 1.375(9)
C5 H5 . 0.93
C6 C7 . 1.368(7)
C6 H6 . 0.93
C7 C8 . 1.383(7)
C7 H7 . 0.93
C8 N1 . 1.362(6)
C9 O1 . 1.416(6)
C9 C10 . 1.506(8)
C9 H9A . 0.97
C9 H9B . 0.97
C10 C11 . 1.496(8)
C10 H10A . 0.97
C10 H10B . 0.97
C11 C12 . 1.428(7)
C11 H11A . 0.97
C11 H11B . 0.97
C12 O1 . 1.421(6)
C12 H12A . 0.97
C12 H12B . 0.97
C13 O2 . 1.416(6)
C13 C14 . 1.478(8)
C13 H13A . 0.97
C13 H13B . 0.97
C14 C15 . 1.493(8)
C14 H14A . 0.97
C14 H14B . 0.97
C15 C16 . 1.444(8)
C15 H15A . 0.97
C15 H15B . 0.97
C16 O2 . 1.434(6)
C16 H16A . 0.97
C16 H16B . 0.97
C17 N2 . 1.483(6)
C17 C18 . 1.512(7)
C17 H17A . 0.97
C17 H17B . 0.97
C18 C19 . 1.477(7)
C18 H18A . 0.97
C18 H18B . 0.97
C19 C20 . 1.370(7)
C19 C24 . 1.406(7)
C20 C21 . 1.357(8)
C20 H20 . 0.93
C21 C22 . 1.411(8)
C21 H21 . 0.93
C22 C23 . 1.377(7)
C22 H22 . 0.93
C23 C24 . 1.415(7)
C23 H23 . 0.93
C24 N2 . 1.356(6)
C25 O3 . 1.394(6)
C25 C26 . 1.476(8)
C25 H25A . 0.97
C25 H25B . 0.97
C26 C27 . 1.488(7)
C26 H26A . 0.97
C26 H26B . 0.97
C27 C28 . 1.468(7)
C27 H27A . 0.97
C27 H27B . 0.97
C28 O3 . 1.428(6)
C28 H28A . 0.97
C28 H28B . 0.97
C29 O4 . 1.415(6)
C29 C30 . 1.494(8)
C29 H29A . 0.97
C29 H29B . 0.97
C30 C31 . 1.480(8)
C30 H30A . 0.97
C30 H30B . 0.97
C31 C32 . 1.500(8)
C31 H31A . 0.97
C31 H31B . 0.97
C32 O4 . 1.429(6)
C32 H32A . 0.97
C32 H32B . 0.97
Li1 O1 . 1.978(9)
Li1 O2 . 1.984(8)
Li1 N1 . 2.024(8)
Li1 N1 3_777 2.055(8)
Li1 Li1 3_777 2.557(16)
Li2 O3 . 1.970(9)
Li2 O4 . 2.025(9)
Li2 N2 . 2.043(9)
Li2 N2 3_657 2.074(9)
Li2 Li2 3_657 2.556(16)
N1 Li1 3_777 2.055(8)
N2 Li2 3_657 2.074(9)

loop_
_geom_torsion_atom_site_label_1
_geom_torsion_atom_site_label_2
_geom_torsion_atom_site_label_3
_geom_torsion_atom_site_label_4
_geom_torsion_site_symmetry_4
_geom_torsion
N1 C1 C2 C3 . -21.7(5)
C1 C2 C3 C4 . -169.8(6)
C1 C2 C3 C8 . 15.1(5)
C8 C3 C4 C5 . 0.5(8)
C2 C3 C4 C5 . -174.2(6)
C3 C4 C5 C6 . -1.0(9)
C4 C5 C6 C7 . 0.8(9)
C5 C6 C7 C8 . 0.1(8)
C6 C7 C8 N1 . 178.6(4)
C6 C7 C8 C3 . -0.7(7)
C4 C3 C8 N1 . -179.0(4)
C2 C3 C8 N1 . -3.1(6)
C4 C3 C8 C7 . 0.4(7)
C2 C3 C8 C7 . 176.3(4)
O1 C9 C10 C11 . 22.7(6)
C9 C10 C11 C12 . -6.9(7)
C10 C11 C12 O1 . -11.4(7)
O2 C13 C14 C15 . 24.1(7)
C13 C14 C15 C16 . -28.5(7)
C14 C15 C16 O2 . 22.8(7)
N2 C17 C18 C19 . 23.7(5)
C17 C18 C19 C20 . 168.0(5)
C17 C18 C19 C24 . -16.6(5)
C24 C19 C20 C21 . -1.1(8)
C18 C19 C20 C21 . 173.7(5)
C19 C20 C21 C22 . 0.4(8)
C20 C21 C22 C23 . -0.3(9)
C21 C22 C23 C24 . 1.0(8)
C20 C19 C24 N2 . 179.5(5)
C18 C19 C24 N2 . 3.7(6)
C20 C19 C24 C23 . 1.8(7)
C18 C19 C24 C23 . -174.1(4)
C22 C23 C24 N2 . -179.1(5)
C22 C23 C24 C19 . -1.6(7)
O3 C25 C26 C27 . 27.7(6)
C25 C26 C27 C28 . -29.6(6)
C26 C27 C28 O3 . 22.1(6)
O4 C29 C30 C31 . 22.0(6)
C29 C30 C31 C32 . -33.0(6)
C30 C31 C32 O4 . 33.2(6)
C7 C8 N1 C1 . 169.7(5)
C3 C8 N1 C1 . -11.0(5)
C7 C8 N1 Li1 . 24.3(7)
C3 C8 N1 Li1 . -156.4(4)
C7 C8 N1 Li1 3_777 -65.0(6)
C3 C8 N1 Li1 3_777 114.3(4)
C2 C1 N1 C8 . 20.4(5)
C2 C1 N1 Li1 . 168.0(4)
C2 C1 N1 Li1 3_777 -101.9(5)
C19 C24 N2 C17 . 11.5(5)
C23 C24 N2 C17 . -171.0(5)
C19 C24 N2 Li2 . 160.3(4)
C23 C24 N2 Li2 . -22.2(7)
C19 C24 N2 Li2 3_657 -110.4(5)
C23 C24 N2 Li2 3_657 67.1(6)
C18 C17 N2 C24 . -22.1(5)
C18 C17 N2 Li2 . -171.4(4)
C18 C17 N2 Li2 3_657 99.8(5)
C10 C9 O1 C12 . -30.2(6)
C10 C9 O1 Li1 . 144.4(5)
C11 C12 O1 C9 . 26.5(6)
C11 C12 O1 Li1 . -149.2(5)
C14 C13 O2 C16 . -10.3(6)
C14 C13 O2 Li1 . -167.3(5)
C15 C16 O2 C13 . -8.2(6)
C15 C16 O2 Li1 . 155.3(5)
C26 C25 O3 C28 . -14.6(6)
C26 C25 O3 Li2 . 168.6(5)
C27 C28 O3 C25 . -5.0(6)
C27 C28 O3 Li2 . 172.1(5)
C30 C29 O4 C32 . -1.1(6)
C30 C29 O4 Li2 . 156.5(5)
C31 C32 O4 C29 . -20.1(6)
C31 C32 O4 Li2 . 177.4(4)
